data_4321352
loop_
_publ_author_name
'Michael Gerken'
'David A. Dixon'
'Gary J. Schrobilgen'

_publ_section_title
;
 The OsO4F-, OsO4F22-, and OsO3F3- Anions, Their Study by Vibrational and
 NMR Spectroscopy and Density Functional Theory Calculations, and the
 X-ray Crystal Structures of [N(CH3)4][OsO4F] and [N(CH3)4][OsO3F3]
;
_journal_name_full 'Inorganic Chemistry'
_journal_page_first 4244
_journal_page_last 4255
_journal_paper_doi 10.1021/ic000259i
_journal_volume 39
_journal_year 2000
_chemical_formula_sum 'C4 H12 F N O4 Os'
_chemical_formula_weight 347.35
_chemical_name_systematic
; 
 ? 
;
_space_group_IT_number 39
_symmetry_cell_setting orthorhombic
_symmetry_space_group_name_Hall 'A 2 -2b'
_symmetry_space_group_name_H-M 'A e m 2'
_atom_sites_solution_hydrogens geom
_atom_sites_solution_primary direct
_atom_sites_solution_secondary difmap
_audit_creation_method SHELXL
_cell_angle_alpha 90.00
_cell_angle_beta 90.00
_cell_angle_gamma 90.00
_cell_formula_units_Z 4
_cell_length_a 7.0174(14)
_cell_length_b 11.401(2)
_cell_length_c 10.925(2)
_cell_measurement_temperature 223(2)
_cell_volume 874.1(3)
_computing_structure_refinement 'SHELXL-93 (Sheldrick, 1993)'
_computing_structure_solution 'SHELXS-86 (Sheldrick, 1990)'
_diffrn_ambient_temperature 223(2)
_diffrn_radiation_monochromator graphite
_diffrn_radiation_source 'fine-focus sealed tube'
_diffrn_radiation_type AgK\a
_diffrn_radiation_wavelength 0.56086
_diffrn_reflns_av_R_equivalents 0.0636
_diffrn_reflns_av_sigmaI/netI 0.0381
_diffrn_reflns_limit_h_max 11
_diffrn_reflns_limit_h_min -11
_diffrn_reflns_limit_k_max 18
_diffrn_reflns_limit_k_min -18
_diffrn_reflns_limit_l_max 18
_diffrn_reflns_limit_l_min -14
_diffrn_reflns_number 3996
_diffrn_reflns_theta_max 27.58
_diffrn_reflns_theta_min 2.82
_exptl_absorpt_coefficient_mu 7.894
_exptl_crystal_density_diffrn 2.639
_exptl_crystal_F_000 640
_refine_diff_density_max 2.081
_refine_diff_density_min -1.458
_refine_diff_density_rms 0.257
_refine_ls_abs_structure_details 'Flack H D (1983), Acta Cryst. A39, 876-881'
_refine_ls_abs_structure_Flack 0.12(5)
_refine_ls_extinction_method none
_refine_ls_goodness_of_fit_all 1.135
_refine_ls_goodness_of_fit_obs 1.156
_refine_ls_matrix_type full
_refine_ls_number_parameters 57
_refine_ls_number_reflns 1214
_refine_ls_number_restraints 1
_refine_ls_restrained_S_all 1.134
_refine_ls_restrained_S_obs 1.155
_refine_ls_R_factor_all 0.0301
_refine_ls_R_factor_obs 0.0282
_refine_ls_shift/esd_max -0.003
_refine_ls_shift/esd_mean 0.000
_refine_ls_structure_factor_coef Fsqd
_refine_ls_weighting_details 'w=1/[\s^2^(Fo^2^)+(0.0344P)^2^+4.9382P] where P=(Fo^2^+2Fc^2^)/3'
_refine_ls_weighting_scheme calc
_refine_ls_wR_factor_all 0.0754
_refine_ls_wR_factor_obs 0.0748
_reflns_number_observed 1154
_reflns_number_total 1214
_reflns_observed_criterion >2sigma(I)
_cod_data_source_file ic000259i_1.cif
_cod_data_source_block '[N(CH3)4][OsO4F]_at_-50C'
_cod_depositor_comments
;
The following automatic conversions were performed:

'_refine_ls_weighting_scheme' value 'calc
w=1/[\s^2^(Fo^2^)+(0.0344P)^2^+4.9382P] where P=(Fo^2^+2Fc^2^)/3' was
changed to 'calc'. New tag '_refine_ls_weighting_details' was
created. The value of the new tag was set to
'w=1/[\s^2^(Fo^2^)+(0.0344P)^2^+4.9382P] where P=(Fo^2^+2Fc^2^)/3'.

Automatic conversion script
Id: cif_fix_values 3143 2015-03-26 13:38:13Z robertas 

2021-11-23
Space group name changed to comply with IUCR recomendations
                 miguel
;
_cod_original_sg_symbol_H-M 'A b m 2'
_cod_database_code 4321352

loop_
_symmetry_equiv_pos_as_xyz
'x, y, z'
'-x, -y, z'
'x, -y+1/2, z'
'-x, y+1/2, z'
'x, y+1/2, z+1/2'
'-x, -y+1/2, z+1/2'
'x, -y+1, z+1/2'
'-x, y+1, z+1/2'

loop_
_atom_site_aniso_label
_atom_site_aniso_U_11
_atom_site_aniso_U_22
_atom_site_aniso_U_33
_atom_site_aniso_U_23
_atom_site_aniso_U_13
_atom_site_aniso_U_12
Os1 0.01425(12) 0.02087(12) 0.01736(12) 0.000 -0.0022(4) 0.000
F1 0.017(3) 0.076(6) 0.044(5) 0.000 -0.006(3) 0.000
O1 0.022(3) 0.033(3) 0.023(3) 0.000 -0.001(3) 0.000
O2 0.029(5) 0.081(9) 0.027(4) 0.000 -0.008(4) 0.000
O3 0.045(4) 0.044(4) 0.064(5) 0.025(4) -0.014(5) -0.016(4)
N1 0.022(3) 0.018(2) 0.021(7) 0.000 0.000 -0.003(4)
C1 0.031(4) 0.026(3) 0.027(4) 0.005(3) 0.004(4) -0.001(3)
C2 0.041(6) 0.036(5) 0.026(4) 0.014(3) -0.006(4) 0.011(5)

loop_
_atom_site_label
_atom_site_type_symbol
_atom_site_fract_x
_atom_site_fract_y
_atom_site_fract_z
_atom_site_U_iso_or_equiv
_atom_site_thermal_displace_type
_atom_site_occupancy
_atom_site_calc_flag
_atom_site_refinement_flags
_atom_site_disorder_group
Os1 Os 0.94559(4) 0.2500 0.18873(3) 0.01749(8) Uani 1 d S .
F1 F 0.6548(13) 0.2500 0.2231(9) 0.046(2) Uani 1 d S .
O1 O 1.1840(13) 0.2500 0.2232(7) 0.0261(15) Uani 1 d S .
O2 O 0.9509(16) 0.2500 0.0356(11) 0.046(3) Uani 1 d S .
O3 O 0.8827(15) 0.1233(8) 0.2624(9) 0.051(2) Uani 1 d . .
N1 N 0.5000 0.0000 0.4221(9) 0.020(2) Uani 1 d S .
C1 C 0.4060(16) -0.0891(8) 0.5006(9) 0.028(2) Uani 1 d . .
H1C H 0.3124(16) -0.0511(8) 0.5525(9) 0.042 Uiso 1 calc R .
H1D H 0.5010(16) -0.1275(8) 0.5513(9) 0.042 Uiso 1 calc R .
H1E H 0.3434(16) -0.1469(8) 0.4494(9) 0.042 Uiso 1 calc R .
C2 C 0.3589(18) 0.0601(10) 0.3444(9) 0.035(2) Uani 1 d . .
H2B H 0.2662(18) 0.0995(10) 0.3958(9) 0.052 Uiso 1 calc R .
H2C H 0.2946(18) 0.0030(10) 0.2932(9) 0.052 Uiso 1 calc R .
H2D H 0.4230(18) 0.1173(10) 0.2932(9) 0.052 Uiso 1 calc R .

loop_
_atom_type_symbol
_atom_type_description
_atom_type_scat_dispersion_real
_atom_type_scat_dispersion_imag
_atom_type_scat_source
C C 0.0015 0.0009 'International Tables Vol C Tables 4.2.6.8 and 6.1.1.4'
H H 0.0000 0.0000 'International Tables Vol C Tables 4.2.6.8 and 6.1.1.4'
N N 0.0030 0.0019 'International Tables Vol C Tables 4.2.6.8 and 6.1.1.4'
O O 0.0056 0.0036 'International Tables Vol C Tables 4.2.6.8 and 6.1.1.4'
F F 0.0096 0.0061 'International Tables Vol C Tables 4.2.6.8 and 6.1.1.4'
Os Os -0.5280 5.1558 'International Tables Vol C Tables 4.2.6.8 and 6.1.1.4'

loop_
_geom_angle_atom_site_label_1
_geom_angle_atom_site_label_2
_geom_angle_atom_site_label_3
_geom_angle
_geom_angle_site_symmetry_1
_geom_angle_site_symmetry_3
_geom_angle_publ_flag
O2 Os1 O3 118.4(4) . . ?
O2 Os1 O3 118.4(4) . 3 ?
O3 Os1 O3 115.2(8) . 3 ?
O2 Os1 O1 101.4(5) . . ?
O3 Os1 O1 98.5(4) . . ?
O3 Os1 O1 98.5(4) 3 . ?
O2 Os1 F1 101.7(5) . . ?
O3 Os1 F1 70.2(4) . . ?
O3 Os1 F1 70.2(4) 3 . ?
O1 Os1 F1 156.9(4) . . ?
C2 N1 C2 109.6(11) 2_655 . ?
C2 N1 C1 108.3(8) 2_655 . ?
C2 N1 C1 110.6(6) . . ?
C2 N1 C1 110.6(6) 2_655 2_655 ?
C2 N1 C1 108.3(8) . 2_655 ?
C1 N1 C1 109.4(10) . 2_655 ?

loop_
_geom_bond_atom_site_label_1
_geom_bond_atom_site_label_2
_geom_bond_distance
_geom_bond_site_symmetry_2
_geom_bond_publ_flag
Os1 O2 1.674(12) . ?
Os1 O3 1.711(8) . ?
Os1 O3 1.711(8) 3 ?
Os1 O1 1.715(9) . ?
Os1 F1 2.075(9) . ?
N1 C2 1.473(11) 2_655 ?
N1 C2 1.473(11) . ?
N1 C1 1.484(11) . ?
N1 C1 1.484(11) 2_655 ?
